data_1508508
loop_
_publ_author_name
'Sawada, Daisuke'
'Nishiyama, Yoshiharu'
'Langan, Paul'
'Forsyth, V. Trevor'
'Kimura, Satoshi'
'Wada, Masahisa'

_publ_section_title
;
 Direct determination of the hydrogen bonding arrangement in anhydrous
 \b-chitin by neutron fiber diffraction.
;
_journal_issue 1
_journal_name_full Biomacromolecules
_journal_page_first 288
_journal_page_last 291
_journal_paper_doi 10.1021/bm201512t
_journal_volume 13
_journal_year 2012
_chemical_formula_sum 'C8 H10 D3 N O5'
_chemical_formula_weight 206.14
_space_group_IT_number 4
_symmetry_cell_setting monoclinic
_symmetry_space_group_name_Hall 'P 2c'
_symmetry_space_group_name_H-M 'P 1 1 21'
_atom_sites_solution_hydrogens geom
_atom_sites_solution_primary direct
_atom_sites_solution_secondary difmap
_audit_creation_method SHELXL-97
_audit_update_record
;
2011-11-25 # Formatted by publCIF
;
_cell_angle_alpha 90.00
_cell_angle_beta 90.00
_cell_angle_gamma 97.16(5)
_cell_formula_units_Z 2
_cell_length_a 4.8190(10)
_cell_length_b 9.239(2)
_cell_length_c 10.384(2)
_cell_measurement_temperature 293(2)
_cell_volume 458.72(17)
_computing_structure_refinement 'SHELXL-97 (Sheldrick, 1997)'
_computing_structure_solution 'SHELXS-97 (Sheldrick, 1990)'
_diffrn_ambient_temperature 293(2)
_diffrn_measured_fraction_theta_full 0.381
_diffrn_measured_fraction_theta_max 0.381
_diffrn_radiation_monochromator graphite
_diffrn_radiation_probe neutron
_diffrn_radiation_source neutron
_diffrn_radiation_type neutron
_diffrn_radiation_wavelength 1.45580
_diffrn_reflns_av_R_equivalents 0.0000
_diffrn_reflns_av_sigmaI/netI 0.1205
_diffrn_reflns_limit_h_max 4
_diffrn_reflns_limit_h_min 0
_diffrn_reflns_limit_k_max 8
_diffrn_reflns_limit_k_min -8
_diffrn_reflns_limit_l_max 9
_diffrn_reflns_limit_l_min 0
_diffrn_reflns_number 145
_diffrn_reflns_theta_full 40.89
_diffrn_reflns_theta_max 40.89
_diffrn_reflns_theta_min 6.08
_exptl_absorpt_coefficient_mu 0.352
_exptl_absorpt_correction_type none
_exptl_crystal_colour white
_exptl_crystal_density_diffrn 1.492
_exptl_crystal_density_method 'not measured'
_exptl_crystal_description 'uniaxially oriented fibers'
_exptl_crystal_F_000 148
_exptl_crystal_size_max 0.01
_exptl_crystal_size_mid 0.01
_exptl_crystal_size_min 0.004
_refine_diff_density_max 0.926
_refine_diff_density_min -0.799
_refine_diff_density_rms 0.274
_refine_ls_abs_structure_details 'Flack H D (1983), Acta Cryst. A39, 876-881'
_refine_ls_abs_structure_Flack 10(10)
_refine_ls_extinction_method none
_refine_ls_goodness_of_fit_ref 2.800
_refine_ls_hydrogen_treatment constr
_refine_ls_matrix_type full
_refine_ls_number_parameters 13
_refine_ls_number_reflns 145
_refine_ls_number_restraints 26
_refine_ls_restrained_S_all 3.596
_refine_ls_R_factor_all 0.4685
_refine_ls_R_factor_gt 0.2566
_refine_ls_shift/su_max 0.000
_refine_ls_shift/su_mean 0.000
_refine_ls_structure_factor_coef Fsqd
_refine_ls_weighting_details 'calc w=1/[\s^2^(Fo^2^)+(0.2000P)^2^+0.0000P] where P=(Fo^2^+2Fc^2^)/3'
_refine_ls_weighting_scheme calc
_refine_ls_wR_factor_gt 0.5303
_refine_ls_wR_factor_ref 0.6239
_reflns_number_gt 93
_reflns_number_total 145
_reflns_threshold_expression >2sigma(I)
_cod_data_source_file bm201512t_si_001.cif
_cod_data_source_block manhyd
_cod_original_cell_volume 458.72(16)
_cod_database_code 1508508

loop_
_symmetry_equiv_pos_as_xyz
'x, y, z'
'-x, -y, z+1/2'

loop_
_atom_site_label
_atom_site_type_symbol
_atom_site_fract_x
_atom_site_fract_y
_atom_site_fract_z
_atom_site_U_iso_or_equiv
_atom_site_adp_type
_atom_site_occupancy
_atom_site_symmetry_multiplicity
_atom_site_calc_flag
_atom_site_refinement_flags
C1_1 C -0.0422 -0.0364 0.3726 0.062 Uani 1 1 d D
H1_1 H 0.1569 -0.0469 0.3807 0.074 Uiso 1 1 d .
C2_1 C -0.1522 -0.1562 0.2884 0.063 Uani 1 1 d D
H2_1 H -0.3503 -0.1426 0.2825 0.076 Uiso 1 1 d .
C3_1 C -0.0519 -0.1236 0.1530 0.064 Uani 1 1 d D
H3_1 H 0.1447 -0.1407 0.1561 0.076 Uiso 1 1 d .
C4_1 C -0.0355 0.0329 0.1118 0.068 Uani 1 1 d D
H4_1 H -0.2222 0.0565 0.0893 0.081 Uiso 1 1 d .
C5_1 C 0.0946 0.1377 0.2135 0.062 Uani 1 1 d D
H5_1 H 0.2923 0.1242 0.2221 0.074 Uiso 1 1 d .
C6_1 C 0.0779 0.2927 0.1805 0.065 Uani 1 1 d D
H6A_1 H 0.1536 0.3557 0.2501 0.078 Uiso 1 1 d .
H6B_1 H 0.1845 0.3194 0.1030 0.078 Uiso 1 1 d .
C7_1 C -0.3844 -0.3908 0.3871 0.073 Uani 1 1 d D
C8_1 C -0.3298 -0.5329 0.4432 0.073 Uani 1 1 d D
H8A_1 H -0.4704 -0.5638 0.5063 0.109 Uiso 1 1 d .
H8B_1 H -0.1489 -0.5218 0.4834 0.109 Uiso 1 1 d .
H8C_1 H -0.3347 -0.6047 0.3762 0.109 Uiso 1 1 d .
N2_1 N -0.1670 -0.3057 0.3272 0.070 Uani 1 1 d D
O1_1 O -0.1522 -0.0617 0.5034 0.062 Uani 1 1 d D
O3_1 O -0.1678 -0.2244 0.0605 0.072 Uani 1 1 d D
O5_1 O -0.0444 0.1005 0.3368 0.065 Uani 1 1 d D
O6_1 O -0.2086 0.3076 0.1609 0.076 Uani 1 1 d D
O7_1 O -0.6273 -0.3414 0.3860 0.078 Uani 1 1 d D
DN2_1 D 0.000(7) -0.348(6) 0.313(4) 0.22(19) Uiso 1 1 d D
DO3_1 D -0.11(3) -0.184(12) -0.023(3) 0.07(6) Uiso 1 1 d D
DO6_1 D -0.210(19) 0.35(3) 0.073(11) 0.15(12) Uiso 1 1 d D

loop_
_atom_site_aniso_label
_atom_site_aniso_U_11
_atom_site_aniso_U_22
_atom_site_aniso_U_33
_atom_site_aniso_U_23
_atom_site_aniso_U_13
_atom_site_aniso_U_12
C1_1 0.080 0.076 0.025 0.002 0.004 -0.007
C2_1 0.072 0.081 0.032 0.001 -0.004 -0.008
C3_1 0.076 0.082 0.030 -0.006 -0.003 -0.003
C4_1 0.087 0.085 0.026 0.000 -0.004 -0.008
C5_1 0.085 0.079 0.017 0.000 0.006 -0.004
C6_1 0.092 0.081 0.017 0.008 0.000 -0.010
C7_1 0.076 0.081 0.053 -0.004 -0.007 -0.022
C8_1 0.064 0.074 0.069 -0.003 -0.021 -0.037
N2_1 0.077 0.079 0.049 0.001 -0.004 -0.015
O1_1 0.075 0.078 0.027 0.008 0.003 -0.021
O3_1 0.078 0.093 0.041 -0.016 0.005 -0.013
O5_1 0.087 0.078 0.023 0.008 0.008 -0.010
O6_1 0.096 0.094 0.037 0.005 0.012 0.010
O7_1 0.071 0.091 0.064 0.005 -0.013 -0.025

loop_
_atom_type_symbol
_atom_type_description
_atom_type_scat_dispersion_real
_atom_type_scat_dispersion_imag
_atom_type_scat_source
C C 0.0000 0.0000 'International Tables Vol C Tables 4.2.6.8 and 6.1.1.4'
H H 0.0000 0.0000 'International Tables Vol C Tables 4.2.6.8 and 6.1.1.4'
N N 0.0000 0.0000 'International Tables Vol C Tables 4.2.6.8 and 6.1.1.4'
O O 0.0000 0.0000 'International Tables Vol C Tables 4.2.6.8 and 6.1.1.4'
D D 0.0000 0.0000 'International Tables Vol C Tables 4.2.6.8 and 6.1.1.4'

loop_
_geom_angle_atom_site_label_1
_geom_angle_atom_site_label_2
_geom_angle_atom_site_label_3
_geom_angle
_geom_angle_site_symmetry_1
O5_1 C1_1 C2_1 120.9 .
O5_1 C1_1 O1_1 111.6 .
C2_1 C1_1 O1_1 110.1 .
O5_1 C1_1 H1_1 104.1 .
C2_1 C1_1 H1_1 104.1 .
O1_1 C1_1 H1_1 104.1 .
N2_1 C2_1 C1_1 122.2 .
N2_1 C2_1 C3_1 115.6 .
C1_1 C2_1 C3_1 109.3 .
N2_1 C2_1 H2_1 102.0 .
C1_1 C2_1 H2_1 102.1 .
C3_1 C2_1 H2_1 102.1 .
O3_1 C3_1 C4_1 114.4 .
O3_1 C3_1 C2_1 114.5 .
C4_1 C3_1 C2_1 115.8 .
O3_1 C3_1 H3_1 103.2 .
C4_1 C3_1 H3_1 103.2 .
C2_1 C3_1 H3_1 103.2 .
O1_1 C4_1 C3_1 110.8 2_554
O1_1 C4_1 C5_1 103.0 2_554
C3_1 C4_1 C5_1 112.7 .
O1_1 C4_1 H4_1 110.1 2_554
C3_1 C4_1 H4_1 110.1 .
C5_1 C4_1 H4_1 110.1 .
O5_1 C5_1 C6_1 110.4 .
O5_1 C5_1 C4_1 108.6 .
C6_1 C5_1 C4_1 112.8 .
O5_1 C5_1 H5_1 108.3 .
C6_1 C5_1 H5_1 108.3 .
C4_1 C5_1 H5_1 108.3 .
O6_1 C6_1 C5_1 107.3 .
O6_1 C6_1 H6A_1 110.3 .
C5_1 C6_1 H6A_1 110.3 .
O6_1 C6_1 H6B_1 110.3 .
C5_1 C6_1 H6B_1 110.3 .
H6A_1 C6_1 H6B_1 108.5 .
O7_1 C7_1 N2_1 116.6 .
O7_1 C7_1 C8_1 125.1 .
N2_1 C7_1 C8_1 118.3 .
C7_1 C8_1 H8A_1 109.5 .
C7_1 C8_1 H8B_1 109.5 .
H8A_1 C8_1 H8B_1 109.5 .
C7_1 C8_1 H8C_1 109.5 .
H8A_1 C8_1 H8C_1 109.5 .
H8B_1 C8_1 H8C_1 109.5 .
DN2_1 N2_1 C7_1 117(4) .
DN2_1 N2_1 C2_1 114(4) .
C7_1 N2_1 C2_1 128.4 .
C4_1 O1_1 C1_1 119.1 2
DO3_1 O3_1 C3_1 106(4) .
C1_1 O5_1 C5_1 114.4 .
DO6_1 O6_1 C6_1 103(4) .

loop_
_geom_bond_atom_site_label_1
_geom_bond_atom_site_label_2
_geom_bond_distance
_geom_bond_site_symmetry_2
C1_1 O5_1 1.3199 .
C1_1 C2_1 1.4572 .
C1_1 O1_1 1.4660 .
C1_1 H1_1 0.9800 .
C2_1 N2_1 1.4316 .
C2_1 C3_1 1.5059 .
C2_1 H2_1 0.9800 .
C3_1 O3_1 1.4039 .
C3_1 C4_1 1.5003 .
C3_1 H3_1 0.9800 .
C4_1 O1_1 1.4483 2_554
C4_1 C5_1 1.5140 .
C4_1 H4_1 0.9800 .
C5_1 O5_1 1.4657 .
C5_1 C6_1 1.4846 .
C5_1 H5_1 0.9800 .
C6_1 O6_1 1.4195 .
C6_1 H6A_1 0.9700 .
C6_1 H6B_1 0.9700 .
C7_1 O7_1 1.3082 .
C7_1 N2_1 1.3768 .
C7_1 C8_1 1.4902 .
C8_1 H8A_1 0.9600 .
C8_1 H8B_1 0.9600 .
C8_1 H8C_1 0.9600 .
N2_1 DN2_1 0.95(2) .
O1_1 C4_1 1.4483 2
O3_1 DO3_1 0.98(3) .
O6_1 DO6_1 0.98(3) .
